data_7210352
loop_
_publ_author_name
'Cheng, Pei-Chi'
'Kuo, Po-Ting'
'Xie, Ming-Yuan'
'Hsu, Wayne'
'Chen, Jhy-Der'

_publ_section_title
;
 Structure-directing roles of auxiliary polycarboxylate ligands in the
 formation of Zn(ii) and Cd(ii) coordination polymers based on a flexible
 N,N&#x2032;-di(3-pyridyl)dodecanediamide
;
_journal_issue 31
_journal_name_full CrystEngComm
_journal_page_first 6264
_journal_paper_doi 10.1039/c3ce40785c
_journal_volume 15
_journal_year 2013
_chemical_formula_sum 'C42 H53 Cd N6 O11'
_chemical_formula_weight 930.30
_chemical_name_systematic
;
?
;
_space_group_IT_number 2
_symmetry_cell_setting triclinic
_symmetry_space_group_name_Hall '-P 1'
_symmetry_space_group_name_H-M 'P -1'
_atom_sites_solution_hydrogens geom
_atom_sites_solution_primary direct
_atom_sites_solution_secondary difmap
_audit_creation_method SHELXL-97
_cell_angle_alpha 78.802(3)
_cell_angle_beta 89.871(3)
_cell_angle_gamma 70.511(3)
_cell_formula_units_Z 2
_cell_length_a 9.7935(4)
_cell_length_b 12.1729(6)
_cell_length_c 18.9627(9)
_cell_measurement_reflns_used 9817
_cell_measurement_temperature 296(2)
_cell_measurement_theta_max 28.26
_cell_measurement_theta_min 2.19
_cell_volume 2085.76(17)
_computing_cell_refinement 'SAINT V7.68A (Bruker AXS, 2010)'
_computing_data_collection 'APEX2 (Bruker AXS, 2010)'
_computing_data_reduction 'SAINT V7.68A (Bruker AXS, 2010)'
_computing_molecular_graphics 'SHELXTL (Sheldrick, 2008)'
_computing_publication_material 'SHELXTL (Sheldrick, 2008)'
_computing_structure_refinement 'SHELXL-97 (Sheldrick, 2008)'
_computing_structure_solution 'SHELXS-97 (Sheldrick, 2008)'
_diffrn_ambient_temperature 296(2)
_diffrn_measured_fraction_theta_full 0.988
_diffrn_measured_fraction_theta_max 0.988
_diffrn_measurement_device_type 'CCD area detector'
_diffrn_measurement_method 'phi and omega scans'
_diffrn_radiation_monochromator graphite
_diffrn_radiation_source 'fine-focus sealed tube'
_diffrn_radiation_type MoK\a
_diffrn_radiation_wavelength 0.71073
_diffrn_reflns_av_R_equivalents 0.0547
_diffrn_reflns_av_sigmaI/netI 0.0618
_diffrn_reflns_limit_h_max 13
_diffrn_reflns_limit_h_min -13
_diffrn_reflns_limit_k_max 16
_diffrn_reflns_limit_k_min -16
_diffrn_reflns_limit_l_max 25
_diffrn_reflns_limit_l_min -25
_diffrn_reflns_number 34440
_diffrn_reflns_theta_full 28.34
_diffrn_reflns_theta_max 28.34
_diffrn_reflns_theta_min 1.81
_exptl_absorpt_coefficient_mu 0.592
_exptl_absorpt_correction_T_max 0.7457
_exptl_absorpt_correction_T_min 0.6346
_exptl_absorpt_correction_type multi-scan
_exptl_absorpt_process_details 'SADABS V2008/1 (Bruker AXS, 2008)'
_exptl_crystal_colour colorless
_exptl_crystal_density_diffrn 1.481
_exptl_crystal_density_method 'not measured'
_exptl_crystal_description block
_exptl_crystal_F_000 966
_exptl_crystal_size_max 0.3
_exptl_crystal_size_mid 0.2
_exptl_crystal_size_min 0.2
_refine_diff_density_max 1.297
_refine_diff_density_min -1.074
_refine_diff_density_rms 0.094
_refine_ls_extinction_method none
_refine_ls_goodness_of_fit_ref 1.050
_refine_ls_hydrogen_treatment mixed
_refine_ls_matrix_type full
_refine_ls_number_parameters 561
_refine_ls_number_reflns 10282
_refine_ls_number_restraints 0
_refine_ls_restrained_S_all 1.050
_refine_ls_R_factor_all 0.0599
_refine_ls_R_factor_gt 0.0404
_refine_ls_shift/su_max 0.001
_refine_ls_shift/su_mean 0.000
_refine_ls_structure_factor_coef Fsqd
_refine_ls_weighting_details 'calc w=1/[\s^2^(Fo^2^)+(0.0346P)^2^+0.4081P] where P=(Fo^2^+2Fc^2^)/3'
_refine_ls_weighting_scheme calc
_refine_ls_wR_factor_gt 0.0783
_refine_ls_wR_factor_ref 0.0857
_reflns_number_gt 8181
_reflns_number_total 10282
_reflns_threshold_expression >2sigma(I)
_cod_data_source_file c3ce40785c.txt
_cod_data_source_block 5
_cod_depositor_comments
;
The following automatic conversions were performed:

'_symmetry_cell_setting' value 'Triclinic' changed to 'triclinic'
according to /home/saulius/struct/CIF-dictionaries/cif_core.dic
dictionary named 'cif_core.dic' version 2.4.2 from 2011-04-26.

Automatic conversion script
Id: cif_fix_values 1891 2012-01-12 08:04:46Z andrius 
;
_cod_original_sg_symbol_H-M P-1
_cod_database_code 7210352

loop_
_symmetry_equiv_pos_as_xyz
'x, y, z'
'-x, -y, -z'

loop_
_atom_site_label
_atom_site_type_symbol
_atom_site_fract_x
_atom_site_fract_y
_atom_site_fract_z
_atom_site_U_iso_or_equiv
_atom_site_adp_type
_atom_site_occupancy
_atom_site_symmetry_multiplicity
_atom_site_calc_flag
_atom_site_refinement_flags
Cd Cd 0.81414(2) 0.617738(16) -0.490736(9) 0.01629(6) Uani 1 1 d .
O1 O 0.3082(2) 0.77615(18) -0.38861(12) 0.0364(5) Uani 1 1 d .
O2 O -1.0383(2) 0.95411(17) -0.07278(10) 0.0299(4) Uani 1 1 d .
O3 O 0.7153(2) 0.36542(17) -0.11381(9) 0.0281(4) Uani 1 1 d .
O4 O 0.9108(2) 0.73490(17) -0.57461(9) 0.0262(4) Uani 1 1 d .
O5 O 1.07045(19) 0.59161(15) -0.49660(9) 0.0189(4) Uani 1 1 d .
O6 O 1.3267(2) 0.86901(17) -0.81019(9) 0.0287(4) Uani 1 1 d .
O7 O 1.0900(2) 0.89955(17) -0.79936(9) 0.0223(4) Uani 1 1 d .
O8 O 1.66996(19) 0.63266(17) -0.59544(9) 0.0251(4) Uani 1 1 d .
O9 O 1.57597(19) 0.61142(15) -0.48961(8) 0.0191(4) Uani 1 1 d .
N1 N 0.6949(2) 0.80478(19) -0.45492(11) 0.0204(4) Uani 1 1 d .
N2 N 0.3607(2) 0.93430(19) -0.36509(11) 0.0206(4) Uani 1 1 d .
H2A H 0.3302 0.9936 -0.3439 0.025 Uiso 1 1 calc R
N3 N -0.9711(2) 0.81137(19) 0.02816(11) 0.0231(5) Uani 1 1 d .
H3A H -0.8999 0.7565 0.0543 0.028 Uiso 1 1 calc R
N4 N -1.2583(3) 0.8364(2) 0.15492(12) 0.0304(5) Uani 1 1 d .
N5 N 0.8557(2) 0.53649(18) -0.36859(10) 0.0174(4) Uani 1 1 d .
N6 N 0.6285(2) 0.46492(18) -0.22816(10) 0.0183(4) Uani 1 1 d .
H6A H 0.5503 0.4959 -0.2560 0.022 Uiso 1 1 calc R
C1 C 0.7495(3) 0.8934(2) -0.46188(13) 0.0213(5) Uani 1 1 d .
H1A H 0.8361 0.8854 -0.4841 0.026 Uiso 1 1 calc R
C2 C 0.6808(3) 0.9968(2) -0.43691(14) 0.0248(6) Uani 1 1 d .
H2B H 0.7211 1.0568 -0.4422 0.030 Uiso 1 1 calc R
C3 C 0.5526(3) 1.0096(2) -0.40427(13) 0.0223(5) Uani 1 1 d .
H3B H 0.5057 1.0782 -0.3870 0.027 Uiso 1 1 calc R
C4 C 0.4935(3) 0.9188(2) -0.39727(12) 0.0189(5) Uani 1 1 d .
C5 C 0.5692(3) 0.8173(2) -0.42310(13) 0.0204(5) Uani 1 1 d .
H5A H 0.5314 0.7557 -0.4182 0.025 Uiso 1 1 calc R
C6 C 0.2748(3) 0.8659(2) -0.36370(13) 0.0228(5) Uani 1 1 d .
C7 C 0.1310(3) 0.9133(2) -0.33095(14) 0.0252(6) Uani 1 1 d .
H7A H 0.0671 0.9809 -0.3651 0.030 Uiso 1 1 calc R
H7B H 0.1473 0.9413 -0.2883 0.030 Uiso 1 1 calc R
C8 C 0.0561(3) 0.8215(2) -0.31042(14) 0.0253(6) Uani 1 1 d .
H8A H 0.1214 0.7518 -0.2782 0.030 Uiso 1 1 calc R
H8B H 0.0334 0.7970 -0.3534 0.030 Uiso 1 1 calc R
C9 C -0.0835(3) 0.8718(2) -0.27362(14) 0.0235(6) Uani 1 1 d .
H9A H -0.0588 0.8921 -0.2295 0.028 Uiso 1 1 calc R
H9B H -0.1445 0.9448 -0.3049 0.028 Uiso 1 1 calc R
C10 C -0.1707(3) 0.7885(2) -0.25535(14) 0.0245(6) Uani 1 1 d .
H10A H -0.1101 0.7148 -0.2246 0.029 Uiso 1 1 calc R
H10B H -0.1984 0.7695 -0.2994 0.029 Uiso 1 1 calc R
C11 C -0.3072(3) 0.8427(2) -0.21732(14) 0.0244(6) Uani 1 1 d .
H11A H -0.2786 0.8577 -0.1722 0.029 Uiso 1 1 calc R
H11B H -0.3646 0.9187 -0.2470 0.029 Uiso 1 1 calc R
C12 C -0.4010(3) 0.7650(2) -0.20193(14) 0.0236(6) Uani 1 1 d .
H12A H -0.3440 0.6895 -0.1716 0.028 Uiso 1 1 calc R
H12B H -0.4281 0.7489 -0.2470 0.028 Uiso 1 1 calc R
C13 C -0.5381(3) 0.8194(2) -0.16519(14) 0.0252(6) Uani 1 1 d .
H13A H -0.5970 0.8938 -0.1960 0.030 Uiso 1 1 calc R
H13B H -0.5117 0.8371 -0.1205 0.030 Uiso 1 1 calc R
C14 C -0.6273(3) 0.7372(3) -0.14900(16) 0.0310(6) Uani 1 1 d .
H14A H -0.6353 0.7066 -0.1918 0.037 Uiso 1 1 calc R
H14B H -0.5745 0.6699 -0.1113 0.037 Uiso 1 1 calc R
C15 C -0.7790(3) 0.7929(3) -0.12571(16) 0.0330(7) Uani 1 1 d .
H15A H -0.8292 0.7357 -0.1226 0.040 Uiso 1 1 calc R
H15B H -0.8313 0.8613 -0.1628 0.040 Uiso 1 1 calc R
C16 C -0.7861(3) 0.8330(3) -0.05360(14) 0.0266(6) Uani 1 1 d .
H16A H -0.7271 0.7677 -0.0164 0.032 Uiso 1 1 calc R
H16B H -0.7486 0.8982 -0.0576 0.032 Uiso 1 1 calc R
C17 C -0.9416(3) 0.8728(2) -0.03385(13) 0.0240(6) Uani 1 1 d .
C18 C -1.1127(3) 0.8322(2) 0.05266(13) 0.0220(5) Uani 1 1 d .
C19 C -1.2352(3) 0.8617(2) 0.00659(14) 0.0279(6) Uani 1 1 d .
H19A H -1.2284 0.8708 -0.0430 0.033 Uiso 1 1 calc R
C20 C -1.3671(3) 0.8770(3) 0.03622(16) 0.0329(7) Uani 1 1 d .
H20A H -1.4505 0.8945 0.0067 0.039 Uiso 1 1 calc R
C21 C -1.3751(3) 0.8661(3) 0.10996(17) 0.0333(7) Uani 1 1 d .
H21A H -1.4656 0.8801 0.1289 0.040 Uiso 1 1 calc R
C22 C -1.1300(3) 0.8197(2) 0.12612(14) 0.0252(6) Uani 1 1 d .
H22A H -1.0477 0.7984 0.1571 0.030 Uiso 1 1 calc R
C23 C 0.9842(3) 0.5082(2) -0.33284(13) 0.0205(5) Uani 1 1 d .
H23A H 1.0628 0.5172 -0.3580 0.025 Uiso 1 1 calc R
C24 C 1.0025(3) 0.4657(2) -0.25876(13) 0.0243(6) Uani 1 1 d .
H24A H 1.0926 0.4469 -0.2347 0.029 Uiso 1 1 calc R
C25 C 0.8868(3) 0.4513(2) -0.22067(13) 0.0233(6) Uani 1 1 d .
H25A H 0.8975 0.4247 -0.1709 0.028 Uiso 1 1 calc R
C26 C 0.7541(3) 0.4775(2) -0.25821(12) 0.0174(5) Uani 1 1 d .
C27 C 0.7441(3) 0.5212(2) -0.33245(12) 0.0171(5) Uani 1 1 d .
H27A H 0.6554 0.5405 -0.3580 0.020 Uiso 1 1 calc R
C28 C 0.6142(3) 0.4099(2) -0.16039(13) 0.0206(5) Uani 1 1 d .
C29 C 0.4628(3) 0.4078(2) -0.14820(13) 0.0238(6) Uani 1 1 d .
H29A H 0.4545 0.3376 -0.1621 0.029 Uiso 1 1 calc R
H29B H 0.3943 0.4770 -0.1795 0.029 Uiso 1 1 calc R
C30 C 0.4207(3) 0.4074(3) -0.07098(13) 0.0249(6) Uani 1 1 d .
H30A H 0.4490 0.4665 -0.0530 0.030 Uiso 1 1 calc R
H30B H 0.4728 0.3300 -0.0411 0.030 Uiso 1 1 calc R
C31 C 0.2578(3) 0.4341(3) -0.06537(14) 0.0265(6) Uani 1 1 d .
H31A H 0.2061 0.5116 -0.0951 0.032 Uiso 1 1 calc R
H31B H 0.2297 0.3754 -0.0840 0.032 Uiso 1 1 calc R
C32 C 0.2129(3) 0.4330(3) 0.01177(15) 0.0328(7) Uani 1 1 d .
H32A H 0.2305 0.4982 0.0281 0.039 Uiso 1 1 calc R
H32B H 0.2741 0.3594 0.0424 0.039 Uiso 1 1 calc R
C33 C 0.0536(3) 0.4442(3) 0.02118(16) 0.0354(7) Uani 1 1 d .
H33A H 0.0374 0.3767 0.0072 0.053 Uiso 1 1 calc R
H33B H 0.0360 0.4399 0.0718 0.053 Uiso 1 1 calc R
C34 C 1.0392(3) 0.6776(2) -0.55113(12) 0.0170(5) Uani 1 1 d .
C35 C 1.1598(3) 0.7071(2) -0.58925(12) 0.0155(5) Uani 1 1 d .
C36 C 1.2984(3) 0.6660(2) -0.55590(12) 0.0156(5) Uani 1 1 d .
H36A H 1.3144 0.6267 -0.5079 0.019 Uiso 1 1 calc R
C37 C 1.4134(3) 0.6832(2) -0.59388(12) 0.0154(5) Uani 1 1 d .
C38 C 1.3895(3) 0.7436(2) -0.66550(12) 0.0160(5) Uani 1 1 d .
H38A H 1.4670 0.7533 -0.6913 0.019 Uiso 1 1 calc R
C39 C 1.2499(3) 0.7893(2) -0.69835(12) 0.0154(5) Uani 1 1 d .
C40 C 1.1349(3) 0.7710(2) -0.66015(12) 0.0154(5) Uani 1 1 d .
H40A H 1.0414 0.8015 -0.6821 0.019 Uiso 1 1 calc R
C41 C 1.2285(3) 0.8561(2) -0.77472(12) 0.0185(5) Uani 1 1 d .
C42 C 1.5625(3) 0.6388(2) -0.55711(13) 0.0182(5) Uani 1 1 d .
O10 O 0.3628(2) 0.5369(2) -0.31909(11) 0.0317(5) Uani 1 1 d .
O11 O 0.2847(3) 1.1341(2) -0.30037(13) 0.0378(6) Uani 1 1 d .
H7D H 1.083(4) 0.945(3) -0.841(2) 0.054(11) Uiso 1 1 d .
H10C H 0.347(4) 0.495(3) -0.3467(17) 0.034(9) Uiso 1 1 d .
H10D H 0.342(4) 0.601(3) -0.3464(19) 0.049(12) Uiso 1 1 d .
H11C H 0.250(4) 1.187(3) -0.3276(18) 0.031(10) Uiso 1 1 d .
H11D H 0.269(5) 1.143(4) -0.260(3) 0.080(15) Uiso 1 1 d .

loop_
_atom_site_aniso_label
_atom_site_aniso_U_11
_atom_site_aniso_U_22
_atom_site_aniso_U_33
_atom_site_aniso_U_23
_atom_site_aniso_U_13
_atom_site_aniso_U_12
Cd 0.00988(9) 0.02308(10) 0.01498(8) -0.00089(6) 0.00247(6) -0.00611(7)
O1 0.0312(12) 0.0331(12) 0.0567(13) -0.0242(10) 0.0240(10) -0.0182(10)
O2 0.0223(11) 0.0335(11) 0.0242(9) 0.0073(8) 0.0009(8) -0.0043(9)
O3 0.0229(10) 0.0374(11) 0.0199(8) 0.0052(8) -0.0011(8) -0.0109(9)
O4 0.0120(9) 0.0359(11) 0.0256(9) 0.0026(8) 0.0039(7) -0.0064(9)
O5 0.0165(9) 0.0214(9) 0.0202(8) -0.0014(7) 0.0050(7) -0.0097(8)
O6 0.0182(10) 0.0387(11) 0.0244(9) 0.0036(8) 0.0061(8) -0.0091(9)
O7 0.0161(10) 0.0282(10) 0.0191(8) 0.0041(7) -0.0013(7) -0.0080(9)
O8 0.0101(9) 0.0414(11) 0.0223(9) -0.0018(8) 0.0011(7) -0.0093(9)
O9 0.0154(9) 0.0224(9) 0.0188(8) -0.0034(7) -0.0007(7) -0.0062(8)
N1 0.0164(11) 0.0231(11) 0.0197(10) 0.0005(8) 0.0016(9) -0.0067(10)
N2 0.0178(11) 0.0213(11) 0.0240(10) -0.0083(8) 0.0060(9) -0.0065(10)
N3 0.0167(11) 0.0260(12) 0.0206(10) 0.0020(8) 0.0035(9) -0.0031(10)
N4 0.0326(14) 0.0321(13) 0.0302(12) -0.0099(10) 0.0125(11) -0.0140(12)
N5 0.0170(11) 0.0194(11) 0.0159(9) -0.0018(8) 0.0024(8) -0.0073(9)
N6 0.0136(11) 0.0228(11) 0.0168(9) -0.0016(8) 0.0015(8) -0.0052(9)
C1 0.0164(13) 0.0249(14) 0.0213(11) -0.0014(10) 0.0015(10) -0.0074(12)
C2 0.0236(15) 0.0266(14) 0.0277(13) -0.0039(11) 0.0012(11) -0.0139(13)
C3 0.0246(15) 0.0216(13) 0.0206(11) -0.0048(10) 0.0015(11) -0.0076(12)
C4 0.0164(13) 0.0242(13) 0.0160(10) -0.0024(9) 0.0013(10) -0.0076(11)
C5 0.0194(13) 0.0226(13) 0.0205(11) -0.0025(10) 0.0043(10) -0.0096(12)
C6 0.0199(14) 0.0253(14) 0.0243(12) -0.0045(10) 0.0055(11) -0.0093(12)
C7 0.0207(14) 0.0258(14) 0.0304(13) -0.0079(11) 0.0096(11) -0.0084(12)
C8 0.0170(14) 0.0289(15) 0.0306(13) -0.0072(11) 0.0071(11) -0.0083(12)
C9 0.0181(14) 0.0273(14) 0.0266(12) -0.0082(11) 0.0048(11) -0.0082(12)
C10 0.0200(14) 0.0268(14) 0.0268(13) -0.0067(11) 0.0044(11) -0.0076(12)
C11 0.0229(14) 0.0283(14) 0.0244(12) -0.0080(11) 0.0051(11) -0.0105(13)
C12 0.0187(14) 0.0276(14) 0.0229(12) -0.0028(10) 0.0051(11) -0.0072(12)
C13 0.0215(14) 0.0289(15) 0.0257(12) -0.0056(11) 0.0065(11) -0.0091(13)
C14 0.0264(16) 0.0334(16) 0.0367(15) -0.0109(12) 0.0133(13) -0.0127(14)
C15 0.0259(16) 0.0439(18) 0.0358(15) -0.0133(13) 0.0117(13) -0.0176(15)
C16 0.0172(14) 0.0333(15) 0.0255(13) -0.0001(11) 0.0039(11) -0.0071(13)
C17 0.0228(15) 0.0264(14) 0.0214(12) -0.0027(10) 0.0050(11) -0.0080(13)
C18 0.0195(14) 0.0226(13) 0.0239(12) -0.0041(10) 0.0040(11) -0.0076(12)
C19 0.0250(16) 0.0335(16) 0.0228(12) -0.0010(11) 0.0008(11) -0.0095(14)
C20 0.0199(15) 0.0360(17) 0.0388(16) -0.0009(13) -0.0023(13) -0.0081(14)
C21 0.0222(16) 0.0298(16) 0.0469(17) -0.0087(13) 0.0123(14) -0.0072(14)
C22 0.0272(15) 0.0271(14) 0.0234(12) -0.0044(10) 0.0033(11) -0.0126(13)
C23 0.0162(13) 0.0241(13) 0.0218(11) -0.0034(10) 0.0050(10) -0.0083(12)
C24 0.0177(14) 0.0314(15) 0.0220(12) -0.0007(11) -0.0029(11) -0.0086(12)
C25 0.0231(14) 0.0285(14) 0.0169(11) 0.0001(10) 0.0009(10) -0.0098(12)
C26 0.0156(13) 0.0174(12) 0.0194(11) -0.0040(9) 0.0035(10) -0.0058(11)
C27 0.0132(12) 0.0176(12) 0.0204(11) -0.0037(9) 0.0003(10) -0.0053(11)
C28 0.0230(14) 0.0219(13) 0.0188(11) -0.0055(10) 0.0061(11) -0.0093(12)
C29 0.0225(14) 0.0301(15) 0.0204(12) -0.0033(10) 0.0046(11) -0.0119(13)
C30 0.0235(15) 0.0311(15) 0.0216(12) -0.0035(11) 0.0047(11) -0.0121(13)
C31 0.0231(15) 0.0320(15) 0.0253(13) -0.0055(11) 0.0069(11) -0.0106(13)
C32 0.0291(17) 0.0440(18) 0.0264(13) -0.0074(12) 0.0070(12) -0.0136(15)
C33 0.0331(17) 0.0439(18) 0.0333(15) -0.0106(13) 0.0144(13) -0.0169(15)
C34 0.0168(13) 0.0217(13) 0.0160(10) -0.0063(9) 0.0059(10) -0.0100(11)
C35 0.0118(12) 0.0170(12) 0.0196(11) -0.0046(9) 0.0031(9) -0.0071(10)
C36 0.0147(12) 0.0150(12) 0.0168(10) -0.0015(9) 0.0011(9) -0.0055(10)
C37 0.0120(12) 0.0153(12) 0.0196(11) -0.0045(9) 0.0008(9) -0.0050(10)
C38 0.0124(12) 0.0177(12) 0.0208(11) -0.0054(9) 0.0055(10) -0.0081(10)
C39 0.0132(12) 0.0143(11) 0.0188(11) -0.0030(9) 0.0026(9) -0.0051(10)
C40 0.0126(12) 0.0142(11) 0.0195(11) -0.0033(9) 0.0013(9) -0.0046(10)
C41 0.0154(13) 0.0208(13) 0.0193(11) -0.0026(9) 0.0020(10) -0.0068(11)
C42 0.0142(12) 0.0169(12) 0.0243(12) -0.0034(9) 0.0011(10) -0.0067(11)
O10 0.0288(12) 0.0339(12) 0.0298(10) -0.0085(10) -0.0040(9) -0.0060(11)
O11 0.0543(17) 0.0266(12) 0.0212(10) -0.0033(9) 0.0025(11) 0.0003(12)

loop_
_atom_type_symbol
_atom_type_description
_atom_type_scat_dispersion_real
_atom_type_scat_dispersion_imag
_atom_type_scat_source
C C 0.0033 0.0016 'International Tables Vol C Tables 4.2.6.8 and 6.1.1.4'
H H 0.0000 0.0000 'International Tables Vol C Tables 4.2.6.8 and 6.1.1.4'
N N 0.0061 0.0033 'International Tables Vol C Tables 4.2.6.8 and 6.1.1.4'
O O 0.0106 0.0060 'International Tables Vol C Tables 4.2.6.8 and 6.1.1.4'
Cd Cd -0.8075 1.2024 'International Tables Vol C Tables 4.2.6.8 and 6.1.1.4'

loop_
_geom_angle_atom_site_label_1
_geom_angle_atom_site_label_2
_geom_angle_atom_site_label_3
_geom_angle
_geom_angle_site_symmetry_1
_geom_angle_site_symmetry_3
N5 Cd O4 135.75(7) . .
N5 Cd O9 91.21(7) . 1_455
O4 Cd O9 128.66(6) . 1_455
N5 Cd O8 143.14(7) . 1_455
O4 Cd O8 81.11(6) . 1_455
O9 Cd O8 55.61(6) 1_455 1_455
N5 Cd N1 85.60(7) . .
O4 Cd N1 82.73(7) . .
O9 Cd N1 81.75(7) 1_455 .
O8 Cd N1 102.86(7) 1_455 .
N5 Cd O5 89.00(7) . .
O4 Cd O5 55.08(6) . .
O9 Cd O5 170.48(6) 1_455 .
O8 Cd O5 120.93(6) 1_455 .
N1 Cd O5 107.76(6) . .
N5 Cd O5 83.89(6) . 2_764
O4 Cd O5 107.39(6) . 2_764
O9 Cd O5 94.88(6) 1_455 2_764
O8 Cd O5 83.61(6) 1_455 2_764
N1 Cd O5 168.89(6) . 2_764
O5 Cd O5 75.68(6) . 2_764
N5 Cd C42 118.71(7) . 1_455
O4 Cd C42 103.64(7) . 1_455
O9 Cd C42 27.88(6) 1_455 1_455
O8 Cd C42 28.21(7) 1_455 1_455
N1 Cd C42 89.01(7) . 1_455
O5 Cd C42 149.09(6) . 1_455
O5 Cd C42 92.89(7) 2_764 1_455
N5 Cd C34 113.80(7) . .
O4 Cd C34 27.21(7) . .
O9 Cd C34 154.75(6) 1_455 .
O8 Cd C34 101.04(6) 1_455 .
N1 Cd C34 96.16(7) . .
O5 Cd C34 27.88(6) . .
O5 Cd C34 91.37(6) 2_764 .
C42 Cd C34 127.48(7) 1_455 .
C34 O4 Cd 93.96(14) . .
C34 O5 Cd 89.25(14) . .
C34 O5 Cd 121.48(14) . 2_764
Cd O5 Cd 104.32(6) . 2_764
C41 O7 H7D 108(3) . .
C42 O8 Cd 89.17(14) . 1_655
C42 O9 Cd 90.49(14) . 1_655
C1 N1 C5 118.7(2) . .
C1 N1 Cd 124.04(17) . .
C5 N1 Cd 117.16(16) . .
C6 N2 C4 127.3(2) . .
C6 N2 H2A 116.3 . .
C4 N2 H2A 116.3 . .
C17 N3 C18 123.7(2) . .
C17 N3 H3A 118.1 . .
C18 N3 H3A 118.1 . .
C21 N4 C22 117.5(2) . .
C27 N5 C23 119.2(2) . .
C27 N5 Cd 117.82(16) . .
C23 N5 Cd 122.96(16) . .
C28 N6 C26 128.1(2) . .
C28 N6 H6A 115.9 . .
C26 N6 H6A 115.9 . .
N1 C1 C2 122.0(2) . .
N1 C1 H1A 119.0 . .
C2 C1 H1A 119.0 . .
C3 C2 C1 119.4(2) . .
C3 C2 H2B 120.3 . .
C1 C2 H2B 120.3 . .
C2 C3 C4 119.4(2) . .
C2 C3 H3B 120.3 . .
C4 C3 H3B 120.3 . .
C5 C4 C3 118.0(2) . .
C5 C4 N2 123.3(2) . .
C3 C4 N2 118.7(2) . .
N1 C5 C4 122.5(2) . .
N1 C5 H5A 118.7 . .
C4 C5 H5A 118.7 . .
O1 C6 N2 123.2(2) . .
O1 C6 C7 122.4(2) . .
N2 C6 C7 114.3(2) . .
C6 C7 C8 113.6(2) . .
C6 C7 H7A 108.9 . .
C8 C7 H7A 108.9 . .
C6 C7 H7B 108.9 . .
C8 C7 H7B 108.9 . .
H7A C7 H7B 107.7 . .
C7 C8 C9 111.3(2) . .
C7 C8 H8A 109.4 . .
C9 C8 H8A 109.4 . .
C7 C8 H8B 109.4 . .
C9 C8 H8B 109.4 . .
H8A C8 H8B 108.0 . .
C10 C9 C8 114.9(2) . .
C10 C9 H9A 108.6 . .
C8 C9 H9A 108.6 . .
C10 C9 H9B 108.6 . .
C8 C9 H9B 108.6 . .
H9A C9 H9B 107.5 . .
C9 C10 C11 112.4(2) . .
C9 C10 H10A 109.1 . .
C11 C10 H10A 109.1 . .
C9 C10 H10B 109.1 . .
C11 C10 H10B 109.1 . .
H10A C10 H10B 107.9 . .
C12 C11 C10 113.9(2) . .
C12 C11 H11A 108.8 . .
C10 C11 H11A 108.8 . .
C12 C11 H11B 108.8 . .
C10 C11 H11B 108.8 . .
H11A C11 H11B 107.7 . .
C11 C12 C13 114.1(2) . .
C11 C12 H12A 108.7 . .
C13 C12 H12A 108.7 . .
C11 C12 H12B 108.7 . .
C13 C12 H12B 108.7 . .
H12A C12 H12B 107.6 . .
C12 C13 C14 112.4(2) . .
C12 C13 H13A 109.1 . .
C14 C13 H13A 109.1 . .
C12 C13 H13B 109.1 . .
C14 C13 H13B 109.1 . .
H13A C13 H13B 107.9 . .
C15 C14 C13 115.8(2) . .
C15 C14 H14A 108.3 . .
C13 C14 H14A 108.3 . .
C15 C14 H14B 108.3 . .
C13 C14 H14B 108.3 . .
H14A C14 H14B 107.4 . .
C14 C15 C16 115.4(2) . .
C14 C15 H15A 108.4 . .
C16 C15 H15A 108.4 . .
C14 C15 H15B 108.4 . .
C16 C15 H15B 108.4 . .
H15A C15 H15B 107.5 . .
C17 C16 C15 109.1(2) . .
C17 C16 H16A 109.9 . .
C15 C16 H16A 109.9 . .
C17 C16 H16B 109.9 . .
C15 C16 H16B 109.9 . .
H16A C16 H16B 108.3 . .
O2 C17 N3 121.2(3) . .
O2 C17 C16 122.4(2) . .
N3 C17 C16 116.3(2) . .
C22 C18 C19 118.1(3) . .
C22 C18 N3 118.9(2) . .
C19 C18 N3 123.0(2) . .
C20 C19 C18 118.3(2) . .
C20 C19 H19A 120.9 . .
C18 C19 H19A 120.9 . .
C19 C20 C21 119.8(3) . .
C19 C20 H20A 120.1 . .
C21 C20 H20A 120.1 . .
N4 C21 C20 122.6(3) . .
N4 C21 H21A 118.7 . .
C20 C21 H21A 118.7 . .
N4 C22 C18 123.7(3) . .
N4 C22 H22A 118.1 . .
C18 C22 H22A 118.1 . .
N5 C23 C24 121.1(2) . .
N5 C23 H23A 119.4 . .
C24 C23 H23A 119.4 . .
C25 C24 C23 120.1(2) . .
C25 C24 H24A 120.0 . .
C23 C24 H24A 120.0 . .
C24 C25 C26 118.8(2) . .
C24 C25 H25A 120.6 . .
C26 C25 H25A 120.6 . .
C25 C26 C27 117.6(2) . .
C25 C26 N6 125.8(2) . .
C27 C26 N6 116.5(2) . .
N5 C27 C26 123.2(2) . .
N5 C27 H27A 118.4 . .
C26 C27 H27A 118.4 . .
O3 C28 N6 123.2(2) . .
O3 C28 C29 123.4(2) . .
N6 C28 C29 113.3(2) . .
C28 C29 C30 114.3(2) . .
C28 C29 H29A 108.7 . .
C30 C29 H29A 108.7 . .
C28 C29 H29B 108.7 . .
C30 C29 H29B 108.7 . .
H29A C29 H29B 107.6 . .
C29 C30 C31 111.7(2) . .
C29 C30 H30A 109.3 . .
C31 C30 H30A 109.3 . .
C29 C30 H30B 109.3 . .
C31 C30 H30B 109.3 . .
H30A C30 H30B 107.9 . .
C32 C31 C30 112.7(2) . .
C32 C31 H31A 109.1 . .
C30 C31 H31A 109.1 . .
C32 C31 H31B 109.1 . .
C30 C31 H31B 109.1 . .
H31A C31 H31B 107.8 . .
C31 C32 C33 114.3(2) . .
C31 C32 H32A 108.7 . .
C33 C32 H32A 108.7 . .
C31 C32 H32B 108.7 . .
C33 C32 H32B 108.7 . .
H32A C32 H32B 107.6 . .
C33 C33 C32 114.7(3) 2_565 .
C33 C33 H33A 108.6 2_565 .
C32 C33 H33A 108.6 . .
C33 C33 H33B 108.6 2_565 .
C32 C33 H33B 108.6 . .
H33A C33 H33B 107.6 . .
O4 C34 O5 121.7(2) . .
O4 C34 C35 119.5(2) . .
O5 C34 C35 118.8(2) . .
O4 C34 Cd 58.83(13) . .
O5 C34 Cd 62.88(12) . .
C35 C34 Cd 175.52(16) . .
C36 C35 C40 119.7(2) . .
C36 C35 C34 120.4(2) . .
C40 C35 C34 119.9(2) . .
C35 C36 C37 120.3(2) . .
C35 C36 H36A 119.8 . .
C37 C36 H36A 119.8 . .
C36 C37 C38 120.0(2) . .
C36 C37 C42 119.8(2) . .
C38 C37 C42 120.2(2) . .
C39 C38 C37 119.9(2) . .
C39 C38 H38A 120.0 . .
C37 C38 H38A 120.0 . .
C38 C39 C40 119.8(2) . .
C38 C39 C41 118.2(2) . .
C40 C39 C41 122.0(2) . .
C35 C40 C39 120.2(2) . .
C35 C40 H40A 119.9 . .
C39 C40 H40A 119.9 . .
O6 C41 O7 123.7(2) . .
O6 C41 C39 123.5(2) . .
O7 C41 C39 112.8(2) . .
O9 C42 O8 122.6(2) . .
O9 C42 C37 118.8(2) . .
O8 C42 C37 118.6(2) . .
O9 C42 Cd 61.62(13) . 1_655
O8 C42 Cd 62.62(13) . 1_655
C37 C42 Cd 165.45(16) . 1_655
H10C O10 H10D 101(3) . .
H11C O11 H11D 113(4) . .

loop_
_geom_bond_atom_site_label_1
_geom_bond_atom_site_label_2
_geom_bond_distance
_geom_bond_site_symmetry_2
Cd N5 2.3140(19) .
Cd O4 2.3393(18) .
Cd O9 2.3592(17) 1_455
Cd O8 2.3813(17) 1_455
Cd N1 2.415(2) .
Cd O5 2.4278(17) .
Cd O5 2.4786(17) 2_764
Cd C42 2.681(2) 1_455
Cd C34 2.728(2) .
O1 C6 1.218(3) .
O2 C17 1.231(3) .
O3 C28 1.230(3) .
O4 C34 1.250(3) .
O5 C34 1.275(3) .
O5 Cd 2.4786(17) 2_764
O6 C41 1.208(3) .
O7 C41 1.329(3) .
O7 H7D 0.86(4) .
O8 C42 1.267(3) .
O8 Cd 2.3813(17) 1_655
O9 C42 1.254(3) .
O9 Cd 2.3592(17) 1_655
N1 C1 1.341(3) .
N1 C5 1.345(3) .
N2 C6 1.364(3) .
N2 C4 1.406(3) .
N2 H2A 0.8600 .
N3 C17 1.351(3) .
N3 C18 1.418(3) .
N3 H3A 0.8600 .
N4 C21 1.333(4) .
N4 C22 1.337(4) .
N5 C27 1.335(3) .
N5 C23 1.337(3) .
N6 C28 1.359(3) .
N6 C26 1.397(3) .
N6 H6A 0.8600 .
C1 C2 1.388(4) .
C1 H1A 0.9300 .
C2 C3 1.373(4) .
C2 H2B 0.9300 .
C3 C4 1.394(3) .
C3 H3B 0.9300 .
C4 C5 1.393(4) .
C5 H5A 0.9300 .
C6 C7 1.515(4) .
C7 C8 1.522(4) .
C7 H7A 0.9700 .
C7 H7B 0.9700 .
C8 C9 1.528(4) .
C8 H8A 0.9700 .
C8 H8B 0.9700 .
C9 C10 1.522(4) .
C9 H9A 0.9700 .
C9 H9B 0.9700 .
C10 C11 1.528(4) .
C10 H10A 0.9700 .
C10 H10B 0.9700 .
C11 C12 1.514(4) .
C11 H11A 0.9700 .
C11 H11B 0.9700 .
C12 C13 1.519(4) .
C12 H12A 0.9700 .
C12 H12B 0.9700 .
C13 C14 1.523(4) .
C13 H13A 0.9700 .
C13 H13B 0.9700 .
C14 C15 1.518(4) .
C14 H14A 0.9700 .
C14 H14B 0.9700 .
C15 C16 1.533(4) .
C15 H15A 0.9700 .
C15 H15B 0.9700 .
C16 C17 1.506(4) .
C16 H16A 0.9700 .
C16 H16B 0.9700 .
C18 C22 1.388(3) .
C18 C19 1.388(4) .
C19 C20 1.377(4) .
C19 H19A 0.9300 .
C20 C21 1.383(4) .
C20 H20A 0.9300 .
C21 H21A 0.9300 .
C22 H22A 0.9300 .
C23 C24 1.389(3) .
C23 H23A 0.9300 .
C24 C25 1.385(4) .
C24 H24A 0.9300 .
C25 C26 1.392(4) .
C25 H25A 0.9300 .
C26 C27 1.396(3) .
C27 H27A 0.9300 .
C28 C29 1.508(4) .
C29 C30 1.520(3) .
C29 H29A 0.9700 .
C29 H29B 0.9700 .
C30 C31 1.527(4) .
C30 H30A 0.9700 .
C30 H30B 0.9700 .
C31 C32 1.525(4) .
C31 H31A 0.9700 .
C31 H31B 0.9700 .
C32 C33 1.533(4) .
C32 H32A 0.9700 .
C32 H32B 0.9700 .
C33 C33 1.491(6) 2_565
C33 H33A 0.9700 .
C33 H33B 0.9700 .
C34 C35 1.491(3) .
C35 C36 1.386(3) .
C35 C40 1.393(3) .
C36 C37 1.388(3) .
C36 H36A 0.9300 .
C37 C38 1.392(3) .
C37 C42 1.497(3) .
C38 C39 1.389(3) .
C38 H38A 0.9300 .
C39 C40 1.394(3) .
C39 C41 1.494(3) .
C40 H40A 0.9300 .
C42 Cd 2.681(2) 1_655
O10 H10C 0.85(3) .
O10 H10D 0.81(4) .
O11 H11C 0.72(3) .
O11 H11D 0.80(5) .
